data_4115841
loop_
_publ_author_name
'K. C. Kumara Swamy'
'Sudha Kumaraswamy'
'Praveen Kommana'

_publ_section_title
;
 Very Strong C-H...O, N-H...O, and O-H...O Hydrogen Bonds Involving a
 Cyclic Phosphate
;
_journal_name_full 'Journal of the American Chemical Society'
_journal_page_first 12642
_journal_page_last 12649
_journal_paper_doi 10.1021/ja010713x
_journal_volume 123
_journal_year 2001
_chemical_formula_sum 'C50 H74 O10 P2'
_chemical_formula_weight 897.03
_chemical_name_systematic
; 
 ? 
;
_space_group_IT_number 14
_symmetry_cell_setting monoclinic
_symmetry_space_group_name_Hall '-P 2yn'
_symmetry_space_group_name_H-M 'P 1 21/n 1'
_atom_sites_solution_hydrogens geom
_atom_sites_solution_primary direct
_atom_sites_solution_secondary difmap
_audit_creation_method SHELXL-97
_cell_angle_alpha 90.00
_cell_angle_beta 99.24(2)
_cell_angle_gamma 90.00
_cell_formula_units_Z 4
_cell_length_a 9.617(2)
_cell_length_b 22.944(2)
_cell_length_c 23.369(4)
_cell_measurement_temperature 293(2)
_cell_volume 5089.5(15)
_computing_structure_refinement 'SHELXL-97 (Sheldrick, 1997)'
_computing_structure_solution 'SHELXS-97 (Sheldrick, 1990)'
_diffrn_ambient_temperature 293(2)
_diffrn_measured_fraction_theta_full 0.973
_diffrn_measured_fraction_theta_max 0.973
_diffrn_radiation_monochromator graphite
_diffrn_radiation_source 'fine-focus sealed tube'
_diffrn_radiation_type MoK\a
_diffrn_radiation_wavelength 0.71073
_diffrn_reflns_av_R_equivalents 0.0136
_diffrn_reflns_av_sigmaI/netI 0.0416
_diffrn_reflns_limit_h_max 11
_diffrn_reflns_limit_h_min 0
_diffrn_reflns_limit_k_max 27
_diffrn_reflns_limit_k_min 0
_diffrn_reflns_limit_l_max 27
_diffrn_reflns_limit_l_min -27
_diffrn_reflns_number 9518
_diffrn_reflns_theta_full 24.98
_diffrn_reflns_theta_max 24.98
_diffrn_reflns_theta_min 1.77
_exptl_absorpt_coefficient_mu 0.139
_exptl_absorpt_correction_T_max 0.9728
_exptl_absorpt_correction_T_min 0.9466
_exptl_absorpt_correction_type none
_exptl_crystal_density_diffrn 1.171
_exptl_crystal_F_000 1936
_exptl_crystal_size_max 0.40
_exptl_crystal_size_mid 0.30
_exptl_crystal_size_min 0.20
_refine_diff_density_max 0.432
_refine_diff_density_min -0.382
_refine_diff_density_rms 0.047
_refine_ls_extinction_method none
_refine_ls_goodness_of_fit_ref 1.034
_refine_ls_hydrogen_treatment mixed
_refine_ls_matrix_type full
_refine_ls_number_parameters 593
_refine_ls_number_reflns 8959
_refine_ls_number_restraints 0
_refine_ls_restrained_S_all 1.034
_refine_ls_R_factor_all 0.0925
_refine_ls_R_factor_gt 0.0506
_refine_ls_shift/su_max 0.002
_refine_ls_shift/su_mean 0.000
_refine_ls_structure_factor_coef Fsqd
_refine_ls_weighting_details 'w=1/[\s^2^(Fo^2^)+(0.0625P)^2^+2.3832P] where P=(Fo^2^+2Fc^2^)/3'
_refine_ls_weighting_scheme calc
_refine_ls_wR_factor_gt 0.1240
_refine_ls_wR_factor_ref 0.1518
_reflns_number_gt 5024
_reflns_number_total 8959
_reflns_threshold_expression >2sigma(I)
_cod_data_source_file ja010713x_03.cif
_cod_data_source_block compound1+EtOH
_cod_depositor_comments
;
The following automatic conversions were performed:

'_refine_ls_weighting_scheme' value 'calc
w=1/[\s^2^(Fo^2^)+(0.0625P)^2^+2.3832P] where P=(Fo^2^+2Fc^2^)/3' was
changed to 'calc'. New tag '_refine_ls_weighting_details' was
created. The value of the new tag was set to
'w=1/[\s^2^(Fo^2^)+(0.0625P)^2^+2.3832P] where P=(Fo^2^+2Fc^2^)/3'.

Automatic conversion script
Id: cif_fix_values 3143 2015-03-26 13:38:13Z robertas 
;
_cod_original_cell_volume 5089.7(15)
_cod_database_code 4115841

loop_
_symmetry_equiv_pos_as_xyz
'x, y, z'
'-x+1/2, y+1/2, -z+1/2'
'-x, -y, -z'
'x-1/2, -y-1/2, z-1/2'

loop_
_atom_site_label
_atom_site_type_symbol
_atom_site_fract_x
_atom_site_fract_y
_atom_site_fract_z
_atom_site_U_iso_or_equiv
_atom_site_adp_type
_atom_site_occupancy
_atom_site_calc_flag
_atom_site_refinement_flags
P1 P 0.13119(8) 0.96525(3) 0.26391(4) 0.0525(2) Uani 1 d .
O1 O 0.15289(18) 0.93492(8) 0.20518(8) 0.0514(5) Uani 1 d .
O2 O 0.15825(19) 0.91649(8) 0.31244(9) 0.0535(5) Uani 1 d .
O3 O 0.2314(2) 1.01364(9) 0.27842(9) 0.0660(6) Uani 1 d .
O4 O -0.0232(2) 0.97510(13) 0.25533(12) 0.0907(8) Uani 1 d .
HO4 H -0.100(7) 1.007(3) 0.272(3) 0.21(3) Uiso 1 d .
C1 C 0.2843(3) 0.93294(12) 0.18520(12) 0.0458(7) Uani 1 d .
C2 C 0.3057(3) 0.96784(12) 0.13868(12) 0.0491(7) Uani 1 d .
C3 C 0.4370(3) 0.96234(13) 0.12171(13) 0.0530(7) Uani 1 d .
H3 H 0.4567 0.9857 0.0915 0.064 Uiso 1 calc R
C4 C 0.5407(3) 0.92395(13) 0.14729(13) 0.0523(7) Uani 1 d .
C5 C 0.5096(3) 0.88906(12) 0.19165(12) 0.0513(7) Uani 1 d .
H5 H 0.5769 0.8627 0.2090 0.062 Uiso 1 calc R
C6 C 0.3813(3) 0.89226(11) 0.21095(12) 0.0458(6) Uani 1 d .
C7 C 0.3475(3) 0.85059(12) 0.25730(12) 0.0513(7) Uani 1 d .
H7A H 0.2475 0.8420 0.2495 0.062 Uiso 1 calc R
H7B H 0.3973 0.8144 0.2537 0.062 Uiso 1 calc R
C8 C 0.3833(3) 0.87113(12) 0.31913(13) 0.0487(7) Uani 1 d .
C9 C 0.5104(3) 0.85549(13) 0.35214(14) 0.0583(8) Uani 1 d .
H9 H 0.5740 0.8335 0.3351 0.070 Uiso 1 calc R
C10 C 0.5456(3) 0.87142(15) 0.40928(15) 0.0653(9) Uani 1 d .
C11 C 0.4475(4) 0.90236(14) 0.43395(14) 0.0641(8) Uani 1 d .
H11 H 0.4705 0.9129 0.4727 0.077 Uiso 1 calc R
C12 C 0.3160(3) 0.91879(13) 0.40432(14) 0.0553(7) Uani 1 d .
C13 C 0.2900(3) 0.90343(12) 0.34556(13) 0.0479(7) Uani 1 d .
C14 C 0.1911(3) 1.00729(13) 0.10499(13) 0.0566(8) Uani 1 d .
C15 C 0.2409(4) 1.03581(17) 0.05262(16) 0.0817(11) Uani 1 d .
H15A H 0.1667 1.0595 0.0323 0.123 Uiso 1 calc R
H15B H 0.2656 1.0061 0.0271 0.123 Uiso 1 calc R
H15C H 0.3218 1.0597 0.0656 0.123 Uiso 1 calc R
C16 C 0.0602(4) 0.97151(17) 0.08191(16) 0.0819(11) Uani 1 d .
H16A H 0.0218 0.9552 0.1138 0.123 Uiso 1 calc R
H16B H 0.0854 0.9406 0.0578 0.123 Uiso 1 calc R
H16C H -0.0087 0.9962 0.0596 0.123 Uiso 1 calc R
C17 C 0.1522(4) 1.05722(16) 0.14320(16) 0.0891(12) Uani 1 d .
H17A H 0.0945 1.0850 0.1195 0.134 Uiso 1 calc R
H17B H 0.2365 1.0760 0.1620 0.134 Uiso 1 calc R
H17C H 0.1011 1.0419 0.1719 0.134 Uiso 1 calc R
C18 C 0.6809(3) 0.92056(16) 0.12711(17) 0.0759(10) Uani 1 d .
H18A H 0.7526 0.9358 0.1567 0.114 Uiso 1 calc R
H18B H 0.6780 0.9431 0.0923 0.114 Uiso 1 calc R
H18C H 0.7017 0.8807 0.1194 0.114 Uiso 1 calc R
C19 C 0.6865(4) 0.8549(2) 0.44422(19) 0.1010(14) Uani 1 d .
H19A H 0.6723 0.8274 0.4738 0.151 Uiso 1 calc R
H19B H 0.7320 0.8891 0.4620 0.151 Uiso 1 calc R
H19C H 0.7447 0.8375 0.4191 0.151 Uiso 1 calc R
C20 C 0.2088(4) 0.94964(15) 0.43612(15) 0.0705(9) Uani 1 d .
C21 C 0.0673(4) 0.9173(2) 0.42584(18) 0.1004(14) Uani 1 d .
H21A H 0.0081 0.9319 0.4520 0.151 Uiso 1 calc R
H21B H 0.0831 0.8764 0.4325 0.151 Uiso 1 calc R
H21C H 0.0221 0.9235 0.3866 0.151 Uiso 1 calc R
C22 C 0.2569(5) 0.9501(2) 0.50209(16) 0.1020(14) Uani 1 d .
H22A H 0.3424 0.9722 0.5111 0.153 Uiso 1 calc R
H22B H 0.2733 0.9109 0.5157 0.153 Uiso 1 calc R
H22C H 0.1851 0.9676 0.5206 0.153 Uiso 1 calc R
C23 C 0.1888(6) 1.01288(17) 0.4169(2) 0.1194(18) Uani 1 d .
H23A H 0.2779 1.0327 0.4241 0.179 Uiso 1 calc R
H23B H 0.1241 1.0315 0.4383 0.179 Uiso 1 calc R
H23C H 0.1520 1.0143 0.3763 0.179 Uiso 1 calc R
P2 P 0.13303(8) 0.81046(3) 0.76855(3) 0.0475(2) Uani 1 d .
O5 O 0.11584(18) 0.75950(8) 0.72209(8) 0.0456(4) Uani 1 d .
O6 O 0.19974(18) 0.78184(8) 0.82789(8) 0.0475(5) Uani 1 d .
O7 O -0.0130(2) 0.82445(12) 0.77760(10) 0.0760(7) Uani 1 d .
HO7 H -0.091(6) 0.851(2) 0.747(2) 0.16(2) Uiso 1 d .
O8 O 0.2260(2) 0.85615(9) 0.75155(10) 0.0651(6) Uani 1 d .
HO8 H 0.207(7) 0.903(3) 0.734(3) 0.23(3) Uiso 1 d .
C24 C 0.2202(3) 0.74556(11) 0.68810(12) 0.0426(6) Uani 1 d .
C25 C 0.1951(3) 0.75825(12) 0.62874(12) 0.0485(7) Uani 1 d .
C26 C 0.3024(3) 0.74264(13) 0.59847(13) 0.0580(8) Uani 1 d .
H26 H 0.2913 0.7513 0.5591 0.070 Uiso 1 calc R
C27 C 0.4247(3) 0.71495(14) 0.62361(14) 0.0589(8) Uani 1 d .
C28 C 0.4397(3) 0.70091(13) 0.68150(14) 0.0553(8) Uani 1 d .
H28 H 0.5197 0.6809 0.6986 0.066 Uiso 1 calc R
C29 C 0.3383(3) 0.71587(11) 0.71494(12) 0.0453(6) Uani 1 d .
C30 C 0.3544(3) 0.69640(12) 0.77762(12) 0.0483(7) Uani 1 d .
H30A H 0.2615 0.6874 0.7864 0.058 Uiso 1 calc R
H30B H 0.4086 0.6606 0.7816 0.058 Uiso 1 calc R
C31 C 0.4240(3) 0.73914(11) 0.82234(11) 0.0438(6) Uani 1 d .
C32 C 0.5678(3) 0.73694(13) 0.84155(12) 0.0506(7) Uani 1 d .
H32 H 0.6219 0.7099 0.8252 0.061 Uiso 1 calc R
C33 C 0.6328(3) 0.77363(13) 0.88417(13) 0.0523(7) Uani 1 d .
C34 C 0.5494(3) 0.81175(13) 0.90954(13) 0.0520(7) Uani 1 d .
H34 H 0.5930 0.8359 0.9391 0.062 Uiso 1 calc R
C35 C 0.4043(3) 0.81611(12) 0.89353(12) 0.0472(7) Uani 1 d .
C36 C 0.3467(3) 0.78012(12) 0.84792(11) 0.0438(6) Uani 1 d .
C37 C 0.0579(3) 0.78557(14) 0.59730(13) 0.0577(8) Uani 1 d .
C38 C 0.0527(4) 0.78459(18) 0.53131(14) 0.0831(11) Uani 1 d .
H38A H 0.1280 0.8080 0.5213 0.125 Uiso 1 calc R
H38B H -0.0360 0.8000 0.5127 0.125 Uiso 1 calc R
H38C H 0.0627 0.7452 0.5187 0.125 Uiso 1 calc R
C39 C -0.0701(3) 0.75121(17) 0.60963(16) 0.0803(11) Uani 1 d .
H39A H -0.0594 0.7109 0.6001 0.120 Uiso 1 calc R
H39B H -0.1538 0.7665 0.5865 0.120 Uiso 1 calc R
H39C H -0.0777 0.7546 0.6500 0.120 Uiso 1 calc R
C40 C 0.0462(4) 0.84936(15) 0.61501(16) 0.0838(11) Uani 1 d .
H40A H 0.0324 0.8513 0.6548 0.126 Uiso 1 calc R
H40B H -0.0324 0.8672 0.5908 0.126 Uiso 1 calc R
H40C H 0.1311 0.8696 0.6106 0.126 Uiso 1 calc R
C41 C 0.5370(4) 0.6991(2) 0.58797(18) 0.0945(13) Uani 1 d .
H41A H 0.6137 0.6801 0.6122 0.142 Uiso 1 calc R
H41B H 0.5708 0.7339 0.5719 0.142 Uiso 1 calc R
H41C H 0.4980 0.6734 0.5571 0.142 Uiso 1 calc R
C42 C 0.7904(3) 0.77075(17) 0.90382(16) 0.0779(10) Uani 1 d .
H42A H 0.8161 0.7322 0.9176 0.117 Uiso 1 calc R
H42B H 0.8172 0.7983 0.9345 0.117 Uiso 1 calc R
H42C H 0.8380 0.7799 0.8718 0.117 Uiso 1 calc R
C43 C 0.3162(3) 0.85719(13) 0.92601(13) 0.0574(8) Uani 1 d .
C44 C 0.4051(4) 0.88272(17) 0.98049(16) 0.0842(11) Uani 1 d .
H44A H 0.4486 0.8516 1.0044 0.126 Uiso 1 calc R
H44B H 0.3458 0.9050 1.0017 0.126 Uiso 1 calc R
H44C H 0.4767 0.9076 0.9695 0.126 Uiso 1 calc R
C45 C 0.1961(4) 0.82409(18) 0.94691(17) 0.0864(12) Uani 1 d .
H45A H 0.1321 0.8100 0.9141 0.130 Uiso 1 calc R
H45B H 0.1470 0.8497 0.9693 0.130 Uiso 1 calc R
H45C H 0.2338 0.7918 0.9705 0.130 Uiso 1 calc R
C46 C 0.2603(4) 0.90831(15) 0.88752(17) 0.0830(11) Uani 1 d .
H46A H 0.3368 0.9267 0.8727 0.124 Uiso 1 calc R
H46B H 0.2165 0.9360 0.9098 0.124 Uiso 1 calc R
H46C H 0.1923 0.8945 0.8558 0.124 Uiso 1 calc R
O9 O 0.2957(3) 0.62348(12) 0.21503(12) 0.0812(7) Uani 1 d .
HO9 H 0.296(5) 0.581(2) 0.218(2) 0.143(19) Uiso 1 d .
C47 C 0.1609(5) 0.6523(2) 0.2122(3) 0.154(3) Uani 1 d .
H47A H 0.1196 0.6406 0.2457 0.185 Uiso 1 calc R
H47B H 0.1769 0.6941 0.2150 0.185 Uiso 1 calc R
C48 C 0.0701(8) 0.6417(3) 0.1655(5) 0.262(6) Uani 1 d .
H48A H 0.0919 0.6654 0.1342 0.393 Uiso 1 calc R
H48B H -0.0231 0.6507 0.1725 0.393 Uiso 1 calc R
H48C H 0.0750 0.6013 0.1553 0.393 Uiso 1 calc R
O10 O 0.6969(4) 0.54018(14) 0.2214(2) 0.173(2) Uani 1 d .
C49 C 0.8316(6) 0.5132(2) 0.2177(3) 0.1226(18) Uani 1 d .
H49A H 0.9081 0.5380 0.2357 0.147 Uiso 1 calc R
H49B H 0.8391 0.4759 0.2375 0.147 Uiso 1 calc R
C50 C 0.8376(10) 0.5062(4) 0.1636(3) 0.230(4) Uani 1 d .
H50A H 0.7828 0.4728 0.1493 0.344 Uiso 1 calc R
H50B H 0.9337 0.5005 0.1587 0.344 Uiso 1 calc R
H50C H 0.8007 0.5402 0.1425 0.344 Uiso 1 calc R

loop_
_atom_site_aniso_label
_atom_site_aniso_U_11
_atom_site_aniso_U_22
_atom_site_aniso_U_33
_atom_site_aniso_U_23
_atom_site_aniso_U_13
_atom_site_aniso_U_12
P1 0.0424(4) 0.0497(4) 0.0655(5) 0.0016(4) 0.0086(4) 0.0073(4)
O1 0.0404(11) 0.0540(12) 0.0585(12) -0.0012(10) 0.0040(9) 0.0038(9)
O2 0.0438(11) 0.0528(11) 0.0655(13) 0.0075(10) 0.0132(9) 0.0030(9)
O3 0.0859(16) 0.0439(12) 0.0668(14) -0.0014(10) 0.0077(12) -0.0038(11)
O4 0.0515(14) 0.120(2) 0.102(2) 0.0119(17) 0.0166(13) 0.0322(14)
C1 0.0403(15) 0.0418(15) 0.0545(17) -0.0092(13) 0.0046(13) -0.0010(12)
C2 0.0523(17) 0.0415(15) 0.0513(17) -0.0034(13) 0.0015(13) 0.0027(13)
C3 0.0599(19) 0.0483(16) 0.0502(17) 0.0009(14) 0.0073(14) -0.0012(15)
C4 0.0494(17) 0.0517(17) 0.0568(18) -0.0042(15) 0.0111(14) 0.0024(14)
C5 0.0521(17) 0.0449(16) 0.0558(18) -0.0013(14) 0.0052(14) 0.0093(13)
C6 0.0489(16) 0.0356(14) 0.0518(16) -0.0045(12) 0.0046(13) 0.0030(12)
C7 0.0513(17) 0.0394(15) 0.0636(19) 0.0015(14) 0.0107(14) 0.0053(13)
C8 0.0474(16) 0.0404(15) 0.0603(18) 0.0053(13) 0.0148(14) 0.0006(13)
C9 0.0520(18) 0.0573(19) 0.067(2) 0.0060(16) 0.0136(15) 0.0081(15)
C10 0.058(2) 0.067(2) 0.068(2) 0.0055(18) 0.0015(16) 0.0062(17)
C11 0.074(2) 0.060(2) 0.0562(19) -0.0034(16) 0.0049(17) -0.0005(17)
C12 0.0581(19) 0.0463(16) 0.064(2) 0.0060(15) 0.0163(15) 0.0010(14)
C13 0.0470(16) 0.0398(15) 0.0582(18) 0.0065(13) 0.0127(14) -0.0004(13)
C14 0.0603(19) 0.0523(17) 0.0535(18) 0.0034(14) -0.0026(14) 0.0109(15)
C15 0.087(3) 0.081(3) 0.074(2) 0.023(2) 0.006(2) 0.019(2)
C16 0.062(2) 0.097(3) 0.078(2) 0.011(2) -0.0164(18) 0.001(2)
C17 0.115(3) 0.070(2) 0.077(2) 0.004(2) -0.001(2) 0.043(2)
C18 0.066(2) 0.078(2) 0.090(3) 0.009(2) 0.0297(19) 0.0131(19)
C19 0.076(3) 0.121(4) 0.097(3) -0.005(3) -0.013(2) 0.025(3)
C20 0.084(2) 0.066(2) 0.068(2) 0.0066(18) 0.0323(19) 0.0141(19)
C21 0.081(3) 0.134(4) 0.096(3) 0.005(3) 0.044(2) 0.008(3)
C22 0.124(4) 0.116(3) 0.074(3) -0.004(2) 0.040(2) 0.017(3)
C23 0.196(5) 0.073(3) 0.107(3) 0.012(2) 0.080(3) 0.048(3)
P2 0.0430(4) 0.0460(4) 0.0547(4) 0.0013(3) 0.0112(3) 0.0086(3)
O5 0.0381(10) 0.0485(11) 0.0511(11) -0.0013(9) 0.0097(8) 0.0014(8)
O6 0.0404(10) 0.0507(11) 0.0527(11) 0.0033(9) 0.0114(8) 0.0052(9)
O7 0.0543(13) 0.1043(19) 0.0694(15) -0.0074(14) 0.0100(11) 0.0326(13)
O8 0.0834(16) 0.0468(12) 0.0661(14) 0.0022(11) 0.0148(12) -0.0054(11)
C24 0.0403(15) 0.0376(14) 0.0501(16) -0.0020(12) 0.0082(12) -0.0033(12)
C25 0.0472(16) 0.0422(15) 0.0561(18) 0.0010(13) 0.0085(13) -0.0046(13)
C26 0.064(2) 0.0594(19) 0.0524(18) 0.0007(15) 0.0162(15) -0.0015(16)
C27 0.0559(19) 0.0622(19) 0.063(2) -0.0101(16) 0.0229(16) -0.0013(16)
C28 0.0431(16) 0.0554(18) 0.068(2) -0.0114(16) 0.0099(14) 0.0045(14)
C29 0.0447(15) 0.0380(14) 0.0527(16) -0.0059(13) 0.0063(13) 0.0012(12)
C30 0.0492(16) 0.0405(15) 0.0542(17) -0.0011(13) 0.0048(13) 0.0065(13)
C31 0.0466(16) 0.0385(14) 0.0466(15) 0.0021(12) 0.0084(12) 0.0060(12)
C32 0.0472(16) 0.0518(17) 0.0527(17) -0.0027(14) 0.0074(13) 0.0112(14)
C33 0.0447(16) 0.0551(18) 0.0559(18) 0.0012(15) 0.0044(13) 0.0059(14)
C34 0.0500(17) 0.0534(17) 0.0520(17) -0.0086(14) 0.0064(13) -0.0020(14)
C35 0.0492(16) 0.0443(16) 0.0491(16) -0.0009(13) 0.0106(13) 0.0014(13)
C36 0.0419(15) 0.0431(15) 0.0473(16) 0.0054(13) 0.0095(12) 0.0027(12)
C37 0.0595(19) 0.0575(18) 0.0542(18) 0.0062(15) 0.0037(15) 0.0045(15)
C38 0.089(3) 0.099(3) 0.059(2) 0.015(2) 0.0033(19) 0.007(2)
C39 0.053(2) 0.105(3) 0.077(2) 0.015(2) -0.0080(17) -0.002(2)
C40 0.104(3) 0.064(2) 0.077(2) 0.0057(19) -0.003(2) 0.026(2)
C41 0.076(3) 0.115(3) 0.102(3) -0.014(3) 0.043(2) 0.006(2)
C42 0.053(2) 0.092(3) 0.084(2) -0.017(2) -0.0030(17) 0.0114(19)
C43 0.0605(19) 0.0561(18) 0.0573(19) -0.0100(15) 0.0151(15) 0.0036(15)
C44 0.091(3) 0.087(3) 0.076(2) -0.030(2) 0.018(2) 0.010(2)
C45 0.080(3) 0.103(3) 0.087(3) -0.026(2) 0.046(2) -0.009(2)
C46 0.098(3) 0.066(2) 0.088(3) -0.013(2) 0.021(2) 0.027(2)
O9 0.0578(15) 0.0673(16) 0.112(2) 0.0078(15) -0.0070(13) 0.0029(13)
C47 0.088(3) 0.074(3) 0.265(8) -0.007(4) -0.077(4) 0.013(3)
C48 0.148(6) 0.129(6) 0.466(17) 0.067(8) -0.082(8) 0.013(5)
O10 0.143(3) 0.0657(19) 0.356(7) -0.031(3) 0.176(4) -0.007(2)
C49 0.127(4) 0.091(3) 0.165(5) 0.006(3) 0.071(4) 0.007(3)
C50 0.309(11) 0.255(10) 0.131(6) -0.036(7) 0.054(7) 0.029(9)

loop_
_atom_type_symbol
_atom_type_description
_atom_type_scat_dispersion_real
_atom_type_scat_dispersion_imag
_atom_type_scat_source
C C 0.0033 0.0016 'International Tables Vol C Tables 4.2.6.8 and 6.1.1.4'
H H 0.0000 0.0000 'International Tables Vol C Tables 4.2.6.8 and 6.1.1.4'
O O 0.0106 0.0060 'International Tables Vol C Tables 4.2.6.8 and 6.1.1.4'
P P 0.1023 0.0942 'International Tables Vol C Tables 4.2.6.8 and 6.1.1.4'

loop_
_geom_angle_atom_site_label_1
_geom_angle_atom_site_label_2
_geom_angle_atom_site_label_3
_geom_angle
O3 P1 O4 121.32(16)
O3 P1 O1 111.00(12)
O4 P1 O1 102.62(14)
O3 P1 O2 109.94(12)
O4 P1 O2 104.48(13)
O1 P1 O2 106.31(11)
C1 O1 P1 123.30(16)
C13 O2 P1 125.03(17)
C6 C1 C2 123.6(3)
C6 C1 O1 116.9(2)
C2 C1 O1 119.4(2)
C3 C2 C1 115.2(3)
C3 C2 C14 121.1(3)
C1 C2 C14 123.6(3)
C2 C3 C4 123.8(3)
C5 C4 C3 117.6(3)
C5 C4 C18 121.3(3)
C3 C4 C18 121.1(3)
C4 C5 C6 121.8(3)
C5 C6 C1 117.9(3)
C5 C6 C7 120.2(2)
C1 C6 C7 121.8(3)
C8 C7 C6 116.4(2)
C13 C8 C9 117.9(3)
C13 C8 C7 122.1(3)
C9 C8 C7 120.0(3)
C10 C9 C8 122.0(3)
C9 C10 C11 117.7(3)
C9 C10 C19 121.1(3)
C11 C10 C19 121.1(3)
C10 C11 C12 124.0(3)
C11 C12 C13 115.1(3)
C11 C12 C20 120.7(3)
C13 C12 C20 124.2(3)
C8 C13 C12 123.1(3)
C8 C13 O2 117.4(3)
C12 C13 O2 119.3(2)
C16 C14 C15 107.1(3)
C16 C14 C17 110.0(3)
C15 C14 C17 106.4(3)
C16 C14 C2 110.2(3)
C15 C14 C2 111.7(3)
C17 C14 C2 111.2(2)
C23 C20 C21 110.3(4)
C23 C20 C22 107.0(3)
C21 C20 C22 106.1(3)
C23 C20 C12 111.1(3)
C21 C20 C12 110.4(3)
C22 C20 C12 111.8(3)
O8 P2 O7 120.80(15)
O8 P2 O6 110.81(12)
O7 P2 O6 103.00(12)
O8 P2 O5 109.94(11)
O7 P2 O5 105.03(12)
O6 P2 O5 106.16(10)
C24 O5 P2 123.11(16)
C36 O6 P2 123.12(16)
C29 C24 C25 123.3(3)
C29 C24 O5 117.5(2)
C25 C24 O5 119.0(2)
C26 C25 C24 115.3(3)
C26 C25 C37 120.9(3)
C24 C25 C37 123.8(3)
C27 C26 C25 123.6(3)
C28 C27 C26 118.2(3)
C28 C27 C41 121.0(3)
C26 C27 C41 120.8(3)
C27 C28 C29 121.6(3)
C24 C29 C28 117.8(3)
C24 C29 C30 122.1(2)
C28 C29 C30 120.0(3)
C31 C30 C29 116.3(2)
C32 C31 C36 117.4(3)
C32 C31 C30 120.6(2)
C36 C31 C30 121.9(2)
C33 C32 C31 121.8(3)
C32 C33 C34 118.1(3)
C32 C33 C42 120.6(3)
C34 C33 C42 121.3(3)
C33 C34 C35 123.8(3)
C34 C35 C36 115.0(3)
C34 C35 C43 121.2(3)
C36 C35 C43 123.7(3)
C35 C36 C31 123.7(3)
C35 C36 O6 119.4(2)
C31 C36 O6 116.8(2)
C39 C37 C40 110.2(3)
C39 C37 C38 106.5(3)
C40 C37 C38 107.1(3)
C39 C37 C25 110.8(2)
C40 C37 C25 110.8(3)
C38 C37 C25 111.2(3)
C46 C43 C45 111.1(3)
C46 C43 C44 107.1(3)
C45 C43 C44 105.9(3)
C46 C43 C35 110.4(2)
C45 C43 C35 110.9(3)
C44 C43 C35 111.3(3)
C48 C47 O9 115.2(7)
C50 C49 O10 107.1(7)

loop_
_geom_bond_atom_site_label_1
_geom_bond_atom_site_label_2
_geom_bond_distance
P1 O3 1.474(2)
P1 O4 1.484(2)
P1 O1 1.582(2)
P1 O2 1.584(2)
O1 C1 1.417(3)
O2 C13 1.407(3)
C1 C6 1.387(4)
C1 C2 1.392(4)
C2 C3 1.388(4)
C2 C14 1.541(4)
C3 C4 1.391(4)
C4 C5 1.380(4)
C4 C18 1.500(4)
C5 C6 1.383(4)
C6 C7 1.518(4)
C7 C8 1.506(4)
C8 C13 1.384(4)
C8 C9 1.384(4)
C9 C10 1.373(4)
C10 C11 1.379(4)
C10 C19 1.514(5)
C11 C12 1.392(4)
C12 C13 1.401(4)
C12 C20 1.537(4)
C14 C16 1.527(4)
C14 C15 1.531(5)
C14 C17 1.535(4)
C20 C23 1.522(5)
C20 C21 1.534(5)
C20 C22 1.537(5)
P2 O8 1.473(2)
P2 O7 1.488(2)
P2 O6 1.575(2)
P2 O5 1.5862(19)
O5 C24 1.413(3)
O6 C36 1.416(3)
C24 C29 1.385(4)
C24 C25 1.400(4)
C25 C26 1.388(4)
C25 C37 1.537(4)
C26 C27 1.382(4)
C27 C28 1.376(4)
C27 C41 1.510(4)
C28 C29 1.387(4)
C29 C30 1.515(4)
C30 C31 1.509(4)
C31 C32 1.385(4)
C31 C36 1.391(4)
C32 C33 1.375(4)
C33 C34 1.383(4)
C33 C42 1.513(4)
C34 C35 1.389(4)
C35 C36 1.391(4)
C35 C43 1.546(4)
C37 C39 1.528(4)
C37 C40 1.530(5)
C37 C38 1.535(4)
C43 C46 1.523(5)
C43 C45 1.526(4)
C43 C44 1.532(5)
O9 C47 1.448(5)
C47 C48 1.307(9)
O10 C49 1.451(5)
C49 C50 1.284(7)

loop_
_geom_hbond_atom_site_label_D
_geom_hbond_atom_site_label_H
_geom_hbond_atom_site_label_A
_geom_hbond_distance_DH
_geom_hbond_distance_HA
_geom_hbond_distance_DA
_geom_hbond_angle_DHA
_geom_hbond_site_symmetry_A
O4 HO4 O10 1.14(8) 1.24(7) 2.368(4) 167(6) 2
O7 HO7 O9 1.12(6) 1.36(6) 2.467(3) 169(5) 4_576
O9 HO9 O3 0.98(5) 1.57(5) 2.541(3) 170(4) 2_545
O8 HO8 O10 1.16(8) 1.33(8) 2.484(4) 171(6) 4_576
